data_1528185
loop_
_publ_author_name
'Weidenhammer, K.'
'Ziegler, M.L.'

_publ_section_title
;
 Darstellung und Roentgenstrukturanalyse von Hg Cl3 (S4 N3)
;
_journal_name_full 'Zeitschrift fuer Anorganische und Allgemeine Chemie'
_journal_page_first 152
_journal_page_last 156
_journal_volume 434
_journal_year 1977
_chemical_formula_sum 'Cl3 Hg N3 S4'
_chemical_name_systematic '(S4 N3) Hg Cl3'
_space_group_IT_number 14
_symmetry_space_group_name_Hall '-P 2ybc'
_symmetry_space_group_name_H-M 'P 1 21/c 1'
_cell_angle_alpha 90
_cell_angle_beta 109.29
_cell_angle_gamma 90
_cell_formula_units_Z 4
_cell_length_a 6.175
_cell_length_b 17.3725
_cell_length_c 9.692
_cell_volume 981.340
_citation_journal_id_ASTM ZAACAB
_cod_data_source_file Weidenhammer_ZAACAB_1977_792.cif
_cod_data_source_block Cl3Hg1N3S4
_cod_original_cell_volume 981.3403
_cod_original_formula_sum 'Cl3 Hg1 N3 S4'
_cod_database_code 1528185

loop_
_symmetry_equiv_pos_as_xyz
x,y,z
-x,y+1/2,-z+1/2
-x,-y,-z
x,-y-1/2,z-1/2

loop_
_atom_site_label
_atom_site_type_symbol
_atom_site_fract_x
_atom_site_fract_y
_atom_site_fract_z
_atom_site_occupancy
_atom_site_U_iso_or_equiv
S1 S+2 0.506 0.1715 0.5351 1 0.0
N3 N-3 0.1191 0.5894 0.1758 1 0.0
S4 S+3 0.3087 0.5427 0.0965 1 0.0
S2 S+3 0.3444 0.7626 0.0305 1 0.0
Hg1 Hg+2 0.2139 0.4268 0.4446 1 0.0
S3 S+2 0.0788 0.6753 0.1819 1 0.0
N1 N-3 0.432 0.5906 0.0164 1 0.0
Cl1 Cl-1 0.2775 0.5514 0.5656 1 0.0
Cl3 Cl-1 0.1135 0.1234 0.7076 1 0.0
Cl2 Cl-1 0.3256 0.3253 0.6375 1 0.0
N2 N-3 0.1739 0.746 0.1037 1 0.0
